data_4311587
loop_
_publ_author_name
'F. Ekkehardt Hahn'
'Christian Ochs'
'Thomas L\"ugger'
'Roland Fr\"ohlich'

_publ_section_title
;
 An Unsymmetrical Tripodal Ligand with NOS2-Donor Set: Coordination
 Chemistry with Nickel(II) and Zinc(II)
;
_journal_name_full 'Inorganic Chemistry'
_journal_page_first 6101
_journal_page_last 6107
_journal_paper_doi 10.1021/ic0491940
_journal_volume 43
_journal_year 2004
_chemical_formula_sum 'C14 H30 N2 Ni2 O2 S4'
_chemical_formula_weight 504.06
_chemical_name_systematic
; 
 ? 
;
_space_group_IT_number 15
_symmetry_cell_setting monoclinic
_symmetry_space_group_name_Hall '-C 2yac'
_symmetry_space_group_name_H-M 'C 1 2/n 1'
_atom_sites_solution_hydrogens geom
_atom_sites_solution_primary direct
_atom_sites_solution_secondary difmap
_audit_creation_method SHELXL-97
_cell_angle_alpha 90.00
_cell_angle_beta 99.07(2)
_cell_angle_gamma 90.00
_cell_formula_units_Z 4
_cell_length_a 14.842(5)
_cell_length_b 5.9083(10)
_cell_length_c 23.241(2)
_cell_measurement_reflns_used 25
_cell_measurement_temperature 293(2)
_cell_measurement_theta_max 8
_cell_measurement_theta_min 5
_cell_volume 2012.5(8)
_computing_cell_refinement 'CAD4 Express (Enraf Nonius 1998)'
_computing_data_collection 'CAD4 Express (Enraf Nonius 1998)'
_computing_data_reduction 'Reduce (T. Luegger 1998)'
_computing_molecular_graphics
;
  ORTEP3,L.J. Farrugia, J. Appl. Cryst. (1997) 30, 565
;
_computing_structure_refinement 'SHELXL-97 (Sheldrick, 1997)'
_computing_structure_solution 'SHELXS-97 (Sheldrick, 1990)'
_diffrn_ambient_temperature 293(2)
_diffrn_measured_fraction_theta_full 0.452
_diffrn_measured_fraction_theta_max 0.452
_diffrn_measurement_device_type CAD4
_diffrn_measurement_method 'omega / 2 theta scans'
_diffrn_radiation_monochromator graphite
_diffrn_radiation_source 'fine-focus sealed tube'
_diffrn_radiation_type MoK\a
_diffrn_radiation_wavelength 0.71073
_diffrn_reflns_av_R_equivalents 0.0132
_diffrn_reflns_av_sigmaI/netI 0.0310
_diffrn_reflns_limit_h_max 17
_diffrn_reflns_limit_h_min 0
_diffrn_reflns_limit_k_max 0.001
_diffrn_reflns_limit_k_min -6
_diffrn_reflns_limit_l_max 27
_diffrn_reflns_limit_l_min -27
_diffrn_reflns_number 1828
_diffrn_reflns_theta_full 24.94
_diffrn_reflns_theta_max 24.94
_diffrn_reflns_theta_min 3.05
_diffrn_standards_decay_% 0
_diffrn_standards_interval_count 200
_diffrn_standards_interval_time 60
_diffrn_standards_number 3
_exptl_absorpt_coefficient_mu 2.296
_exptl_absorpt_correction_type none
_exptl_crystal_colour brown
_exptl_crystal_density_diffrn 1.664
_exptl_crystal_density_method 'not measured'
_exptl_crystal_description needles
_exptl_crystal_F_000 1056
_exptl_crystal_size_max 0.30
_exptl_crystal_size_mid 0.18
_exptl_crystal_size_min 0.18
_refine_diff_density_max 0.728
_refine_diff_density_min -0.699
_refine_diff_density_rms 0.110
_refine_ls_extinction_coef 0.0029(6)
_refine_ls_extinction_expression Fc^*^=kFc[1+0.001xFc^2^\l^3^/sin(2\q)]^-1/4^
_refine_ls_extinction_method SHELXL
_refine_ls_goodness_of_fit_ref 1.081
_refine_ls_hydrogen_treatment noref
_refine_ls_matrix_type full
_refine_ls_number_parameters 110
_refine_ls_number_reflns 1754
_refine_ls_number_restraints 0
_refine_ls_restrained_S_all 1.081
_refine_ls_R_factor_all 0.0558
_refine_ls_R_factor_gt 0.0423
_refine_ls_shift/su_max 0.001
_refine_ls_shift/su_mean 0.000
_refine_ls_structure_factor_coef Fsqd
_refine_ls_weighting_details 'w=1/[\s^2^(Fo^2^)+(0.0760P)^2^+0.7086P] where P=(Fo^2^+2Fc^2^)/3'
_refine_ls_weighting_scheme calc
_refine_ls_wR_factor_gt 0.1052
_refine_ls_wR_factor_ref 0.1133
_reflns_number_gt 1462
_reflns_number_total 1754
_reflns_threshold_expression >2sigma(I)
_cod_data_source_file ic0491940si20040621_124825.cif
_cod_data_source_block complex5
_cod_depositor_comments
;
The following automatic conversions were performed:

'_refine_ls_weighting_scheme' value 'calc
w=1/[\s^2^(Fo^2^)+(0.0760P)^2^+0.7086P] where P=(Fo^2^+2Fc^2^)/3' was
changed to 'calc'. New tag '_refine_ls_weighting_details' was
created. The value of the new tag was set to
'w=1/[\s^2^(Fo^2^)+(0.0760P)^2^+0.7086P] where P=(Fo^2^+2Fc^2^)/3'.

Automatic conversion script
Id: cif_fix_values 3143 2015-03-26 13:38:13Z robertas 
;
_cod_original_sg_symbol_H-M 'C 2/c'
_cod_database_code 4311587

loop_
_symmetry_equiv_pos_as_xyz
'x, y, z'
'-x, y+1/2, -z+1/2'
'x+1/2, y+1/2, z'
'-x+1/2, y+1, -z+1/2'
'-x, -y, -z'
'x, -y-1/2, z-1/2'
'-x+1/2, -y+1/2, -z'
'x+1/2, -y, z-1/2'

loop_
_atom_site_label
_atom_site_type_symbol
_atom_site_fract_x
_atom_site_fract_y
_atom_site_fract_z
_atom_site_U_iso_or_equiv
_atom_site_adp_type
_atom_site_occupancy
_atom_site_calc_flag
_atom_site_refinement_flags
_atom_site_disorder_assembly
_atom_site_disorder_group
Ni Ni 0.72508(3) 0.10148(8) 0.691656(19) 0.0296(2) Uani 1 d . . .
S1 S 0.84474(6) 0.26559(16) 0.74418(4) 0.0348(3) Uani 1 d . . .
S2 S 0.60841(7) -0.0635(2) 0.64192(5) 0.0533(4) Uani 1 d . . .
O O 0.9196(3) 0.4489(6) 0.54318(17) 0.0637(9) Uani 1 d . . .
N N 0.8071(2) -0.0515(5) 0.64686(13) 0.0323(7) Uani 1 d . . .
C1 C 0.8901(3) -0.1165(6) 0.68876(16) 0.0353(8) Uani 1 d . . .
H1A H 0.9331 -0.1855 0.6681 0.046 Uiso 1 calc . . .
H1B H 0.8737 -0.2241 0.7157 0.046 Uiso 1 calc . . .
C2 C 0.9334(3) 0.0866(7) 0.72166(17) 0.0384(9) Uani 1 d . . .
H2A H 0.9671 0.1706 0.6975 0.050 Uiso 1 calc . . .
H2B H 0.9742 0.0378 0.7550 0.050 Uiso 1 calc . . .
C3 C 0.7642(3) -0.2651(7) 0.62013(19) 0.0437(10) Uani 1 d . . .
H3A H 0.7983 -0.3190 0.5916 0.057 Uiso 1 calc . . .
H3B H 0.7657 -0.3779 0.6494 0.057 Uiso 1 calc . . .
C4 C 0.6671(3) -0.2253(9) 0.5923(2) 0.0528(11) Uani 1 d . . .
H4A H 0.6372 -0.3661 0.5836 0.069 Uiso 1 calc . . .
H4B H 0.6659 -0.1443 0.5568 0.069 Uiso 1 calc . . .
C5 C 0.8284(3) 0.1112(6) 0.60150(17) 0.0378(9) Uani 1 d . . .
H5A H 0.8437 0.2526 0.6200 0.049 Uiso 1 calc . . .
H5B H 0.7743 0.1335 0.5743 0.049 Uiso 1 calc . . .
C6 C 0.9044(3) 0.0479(7) 0.56761(18) 0.0414(9) Uani 1 d . . .
H6A H 0.9606 0.0376 0.5935 0.054 Uiso 1 calc . . .
H6B H 0.8919 -0.0956 0.5497 0.054 Uiso 1 calc . . .
C7 C 0.9119(3) 0.2253(8) 0.52144(18) 0.0509(11) Uani 1 d . . .
H7A H 0.9637 0.1924 0.5036 0.066 Uiso 1 calc . . .
H7B H 0.8595 0.2157 0.4922 0.066 Uiso 1 calc . . .

loop_
_atom_site_aniso_label
_atom_site_aniso_U_11
_atom_site_aniso_U_22
_atom_site_aniso_U_33
_atom_site_aniso_U_23
_atom_site_aniso_U_13
_atom_site_aniso_U_12
Ni 0.0320(3) 0.0247(3) 0.0328(3) 0.00119(18) 0.00728(19) 0.00261(18)
S1 0.0389(5) 0.0254(5) 0.0418(5) -0.0003(4) 0.0116(4) -0.0060(4)
S2 0.0382(6) 0.0712(8) 0.0492(7) -0.0180(6) 0.0028(5) -0.0032(5)
O 0.073(2) 0.046(2) 0.076(2) 0.0122(17) 0.0249(18) 0.0079(17)
N 0.0389(17) 0.0231(16) 0.0353(16) -0.0008(13) 0.0075(13) 0.0056(13)
C1 0.038(2) 0.030(2) 0.038(2) 0.0075(16) 0.0087(16) 0.0067(16)
C2 0.033(2) 0.039(2) 0.044(2) 0.0046(19) 0.0081(16) -0.0025(17)
C3 0.051(2) 0.028(2) 0.053(2) -0.0055(18) 0.0109(19) -0.0007(18)
C4 0.054(3) 0.055(3) 0.049(2) -0.017(2) 0.008(2) -0.004(2)
C5 0.045(2) 0.028(2) 0.042(2) 0.0055(16) 0.0124(17) 0.0055(16)
C6 0.052(2) 0.035(2) 0.041(2) 0.0002(17) 0.0191(18) 0.0036(18)
C7 0.068(3) 0.044(3) 0.045(2) 0.005(2) 0.023(2) 0.006(2)

loop_
_atom_type_symbol
_atom_type_description
_atom_type_scat_dispersion_real
_atom_type_scat_dispersion_imag
_atom_type_scat_source
C C 0.0033 0.0016 'International Tables Vol C Tables 4.2.6.8 and 6.1.1.4'
H H 0.0000 0.0000 'International Tables Vol C Tables 4.2.6.8 and 6.1.1.4'
N N 0.0061 0.0033 'International Tables Vol C Tables 4.2.6.8 and 6.1.1.4'
O O 0.0106 0.0060 'International Tables Vol C Tables 4.2.6.8 and 6.1.1.4'
S S 0.1246 0.1234 'International Tables Vol C Tables 4.2.6.8 and 6.1.1.4'
Ni Ni 0.3393 1.1124 'International Tables Vol C Tables 4.2.6.8 and 6.1.1.4'

loop_
_geom_angle_atom_site_label_1
_geom_angle_atom_site_label_2
_geom_angle_atom_site_label_3
_geom_angle
_geom_angle_site_symmetry_1
_geom_angle_site_symmetry_3
_geom_angle_publ_flag
N Ni S2 91.18(10) . . ?
N Ni S1 168.77(10) . 4_646 ?
S2 Ni S1 98.05(5) . 4_646 ?
N Ni S1 89.03(10) . . ?
S2 Ni S1 178.80(5) . . ?
S1 Ni S1 81.61(5) 4_646 . ?
N Ni Ni 116.27(9) . 4_646 ?
S2 Ni Ni 127.50(4) . 4_646 ?
S1 Ni Ni 52.76(3) 4_646 4_646 ?
S1 Ni Ni 51.41(3) . 4_646 ?
C2 S1 Ni 112.38(13) . 4_646 ?
C2 S1 Ni 98.03(13) . . ?
Ni S1 Ni 75.83(4) 4_646 . ?
C4 S2 Ni 98.80(15) . . ?
C1 N C5 112.3(3) . . ?
C1 N C3 107.8(3) . . ?
C5 N C3 111.8(3) . . ?
C1 N Ni 106.9(2) . . ?
C5 N Ni 107.3(2) . . ?
C3 N Ni 110.5(2) . . ?
N C1 C2 111.5(3) . . ?
C1 C2 S1 109.7(3) . . ?
C4 C3 N 111.2(3) . . ?
C3 C4 S2 109.3(3) . . ?
N C5 C6 117.6(3) . . ?
C7 C6 C5 109.8(3) . . ?
O C7 C6 113.8(4) . . ?

loop_
_geom_bond_atom_site_label_1
_geom_bond_atom_site_label_2
_geom_bond_distance
_geom_bond_site_symmetry_2
_geom_bond_publ_flag
Ni N 1.945(3) . ?
Ni S2 2.1573(13) . ?
Ni S1 2.1736(11) 4_646 ?
Ni S1 2.2138(12) . ?
Ni Ni 2.6962(9) 4_646 ?
S1 C2 1.827(4) . ?
S1 Ni 2.1736(11) 4_646 ?
S2 C4 1.823(5) . ?
O C7 1.413(6) . ?
N C1 1.494(5) . ?
N C5 1.497(5) . ?
N C3 1.503(5) . ?
C1 C2 1.511(5) . ?
C3 C4 1.503(6) . ?
C5 C6 1.521(5) . ?
C6 C7 1.516(6) . ?
